data_7236545
loop_
_publ_author_name
'Tang, Yongxing'
'He, Chunlin'
'Imler, Gregory H.'
'Parrish, Damon A.'
'Shreeve, Jean'ne M.'

_publ_section_title
;
 High-performing and thermally stable energetic
 3,7-diamino-7H-[1,2,4]triazolo[4,3-b][1,2,4]triazole derivatives
;
_journal_issue 13
_journal_name_full 'Journal of Materials Chemistry A'
_journal_page_first 6100
_journal_paper_doi 10.1039/C7TA01111C
_journal_volume 5
_journal_year 2017
_chemical_formula_moiety 'C3 H3 N7 O2, H2 O'
_chemical_formula_sum 'C3 H5 N7 O3'
_chemical_formula_weight 187.14
_space_group_crystal_system monoclinic
_space_group_IT_number 14
_space_group_name_Hall '-P 2ybc'
_space_group_name_H-M_alt 'P 1 21/c 1'
_atom_sites_solution_hydrogens mixed
_audit_creation_method SHELXL-2014/7
_audit_update_record
;
2017-01-09 deposited with the CCDC.
2017-03-03 downloaded from the CCDC.
;
_cell_angle_alpha 90
_cell_angle_beta 96.954(2)
_cell_angle_gamma 90
_cell_formula_units_Z 8
_cell_length_a 12.6446(6)
_cell_length_b 14.4368(7)
_cell_length_c 7.7331(4)
_cell_measurement_reflns_used 5320
_cell_measurement_temperature 150(2)
_cell_measurement_theta_max 29.732
_cell_measurement_theta_min 2.822
_cell_volume 1401.27(12)
_computing_cell_refinement 'Bruker APEX3 v2015.5-2 (Bruker, 2015)'
_computing_data_collection 'Bruker APEX3 v2015.5-2 (Bruker, 2015)'
_computing_data_reduction
;
Bruker SAINT v8.34A (Bruker, 2013), Bruker XPREP v2014/2 (Bruker, 2014)
;
_computing_molecular_graphics 'Bruker SHELXTL v2014/7 (Bruker, 2014)'
_computing_publication_material 'Bruker SHELXTL v2014/7 (Bruker, 2014)'
_computing_structure_refinement 'SHELXL-2014/7 (Sheldrick, 2014)'
_computing_structure_solution 'Bruker SHELXTL v2014/7 (Bruker, 2014)'
_diffrn_ambient_temperature 150(2)
_diffrn_measured_fraction_theta_full 0.997
_diffrn_measured_fraction_theta_max 0.998
_diffrn_measurement_device_type 'Bruker SMART APEX II CCD'
_diffrn_measurement_method '\w scans'
_diffrn_radiation_monochromator graphite
_diffrn_radiation_source 'fine focus sealed tube'
_diffrn_radiation_type MoK\a
_diffrn_radiation_wavelength 0.71073
_diffrn_reflns_av_R_equivalents 0.0349
_diffrn_reflns_av_unetI/netI 0.0268
_diffrn_reflns_Laue_measured_fraction_full 0.997
_diffrn_reflns_Laue_measured_fraction_max 0.998
_diffrn_reflns_limit_h_max 15
_diffrn_reflns_limit_h_min -15
_diffrn_reflns_limit_k_max 18
_diffrn_reflns_limit_k_min -18
_diffrn_reflns_limit_l_max 9
_diffrn_reflns_limit_l_min -9
_diffrn_reflns_number 16794
_diffrn_reflns_point_group_measured_fraction_full 0.997
_diffrn_reflns_point_group_measured_fraction_max 0.998
_diffrn_reflns_theta_full 25.242
_diffrn_reflns_theta_max 26.360
_diffrn_reflns_theta_min 2.150
_exptl_absorpt_coefficient_mu 0.155
_exptl_absorpt_correction_T_max 0.7460
_exptl_absorpt_correction_T_min 0.6876
_exptl_absorpt_correction_type multi-scan
_exptl_absorpt_process_details 'SADABS v2014/5 (Bruker, 2008)'
_exptl_crystal_colour 'clear colorless'
_exptl_crystal_density_diffrn 1.774
_exptl_crystal_description plate
_exptl_crystal_F_000 768
_exptl_crystal_size_max 0.258
_exptl_crystal_size_mid 0.215
_exptl_crystal_size_min 0.029
_refine_diff_density_max 0.229
_refine_diff_density_min -0.231
_refine_diff_density_rms 0.048
_refine_ls_extinction_method none
_refine_ls_goodness_of_fit_ref 1.062
_refine_ls_hydrogen_treatment mixed
_refine_ls_matrix_type full
_refine_ls_number_parameters 257
_refine_ls_number_reflns 2858
_refine_ls_number_restraints 8
_refine_ls_restrained_S_all 1.068
_refine_ls_R_factor_all 0.0545
_refine_ls_R_factor_gt 0.0367
_refine_ls_shift/su_max 0.000
_refine_ls_shift/su_mean 0.000
_refine_ls_structure_factor_coef Fsqd
_refine_ls_weighting_details 'w=1/[\s^2^(Fo^2^)+(0.0475P)^2^+0.6801P] where P=(Fo^2^+2Fc^2^)/3'
_refine_ls_weighting_scheme calc
_refine_ls_wR_factor_gt 0.0928
_refine_ls_wR_factor_ref 0.1011
_reflns_Friedel_coverage 0.000
_reflns_number_gt 2186
_reflns_number_total 2858
_reflns_threshold_expression 'I > 2\s(I)'
_cod_data_source_file c7ta01111c2.cif
_cod_data_source_block shrv429
_cod_original_sg_symbol_H-M 'P 21/c'
_cod_database_code 7236545
_shelx_shelxl_version_number 2014/7
_shelx_space_group_comment
;
The symmetry employed for this shelxl refinement is uniquely defined
by the following loop, which should always be used as a source of
symmetry information in preference to the above space-group names.
They are only intended as comments.
;
_shelx_estimated_absorpt_t_min 0.961
_shelx_estimated_absorpt_t_max 0.996

loop_
_space_group_symop_operation_xyz
'x, y, z'
'-x, y+1/2, -z+1/2'
'-x, -y, -z'
'x, -y-1/2, z-1/2'

loop_
_atom_site_label
_atom_site_type_symbol
_atom_site_fract_x
_atom_site_fract_y
_atom_site_fract_z
_atom_site_U_iso_or_equiv
_atom_site_adp_type
_atom_site_occupancy
_atom_site_site_symmetry_order
_atom_site_calc_flag
_atom_site_refinement_flags_posn
_atom_site_refinement_flags_adp
_atom_site_refinement_flags_occupancy
_atom_site_disorder_assembly
_atom_site_disorder_group
O1 O 0.57926(12) 0.35368(9) 0.6803(2) 0.0413(4) Uani 1 1 d . . . . .
O2 O 0.52973(10) 0.49717(9) 0.70467(19) 0.0315(4) Uani 1 1 d . . . . .
N3 N 0.59191(12) 0.43811(10) 0.6575(2) 0.0253(4) Uani 1 1 d . . . . .
N4 N 0.67693(12) 0.46023(10) 0.5816(2) 0.0228(4) Uani 1 1 d . . . . .
C5 C 0.69427(14) 0.55178(12) 0.5584(2) 0.0199(4) Uani 1 1 d . . . . .
N6 N 0.64857(12) 0.63133(10) 0.5956(2) 0.0239(4) Uani 1 1 d . . . . .
H6 H 0.5906 0.6341 0.6481 0.029 Uiso 1 1 calc R U . . .
N7 N 0.70086(13) 0.70981(10) 0.5439(2) 0.0256(4) Uani 1 1 d . . . . .
C8 C 0.77981(14) 0.67206(12) 0.4726(2) 0.0214(4) Uani 1 1 d . . . . .
N9 N 0.86557(12) 0.69351(10) 0.3888(2) 0.0239(4) Uani 1 1 d . . . . .
H9 H 0.8878 0.7492 0.3640 0.029 Uiso 1 1 calc R U . . .
C10 C 0.90966(15) 0.61051(12) 0.3513(3) 0.0244(4) Uani 1 1 d . . . . .
H10 H 0.9709 0.6062 0.2917 0.029 Uiso 1 1 calc R U . . .
N11 N 0.86105(12) 0.53739(10) 0.4038(2) 0.0237(4) Uani 1 1 d . . . . .
N12 N 0.77978(11) 0.57839(10) 0.4807(2) 0.0201(3) Uani 1 1 d . . . . .
O13 O 0.95317(11) -0.12619(8) 0.30744(18) 0.0271(3) Uani 1 1 d . . . . .
O14 O 0.81779(11) -0.10677(9) 0.45147(18) 0.0302(3) Uani 1 1 d . . . . .
N15 N 0.88995(12) -0.07393(10) 0.3746(2) 0.0207(3) Uani 1 1 d . . . . .
N16 N 0.90379(12) 0.01671(10) 0.3576(2) 0.0211(3) Uani 1 1 d . . . . .
C17 C 0.83359(14) 0.07008(12) 0.4308(2) 0.0188(4) Uani 1 1 d . . . . .
N18 N 0.74897(12) 0.05821(10) 0.5162(2) 0.0221(3) Uani 1 1 d . . . . .
H18 H 0.7252 0.0033 0.5423 0.026 Uiso 1 1 calc R U . . .
N19 N 0.70122(13) 0.14130(10) 0.5608(2) 0.0247(4) Uani 1 1 d . . . . .
C20 C 0.76165(14) 0.20267(12) 0.4957(2) 0.0210(4) Uani 1 1 d . . . . .
N21 N 0.77598(13) 0.29567(10) 0.4798(2) 0.0243(4) Uani 1 1 d . . . . .
H21 H 0.7365 0.3401 0.5164 0.029 Uiso 1 1 calc R U . . .
C22 C 0.86439(15) 0.30574(12) 0.3953(2) 0.0239(4) Uani 1 1 d . . . . .
H22 H 0.8916 0.3647 0.3688 0.029 Uiso 1 1 calc R U . . .
N23 N 0.90861(12) 0.22822(10) 0.3536(2) 0.0226(3) Uani 1 1 d . . . . .
N24 N 0.84169(12) 0.16388(10) 0.41773(19) 0.0191(3) Uani 1 1 d . . . . .
O25 O 0.64377(11) 0.91261(10) 0.6387(2) 0.0333(4) Uani 1 1 d D . . . .
H25A H 0.6385(19) 0.8658(12) 0.578(3) 0.050 Uiso 1 1 d D U . . .
H25B H 0.5833(11) 0.9251(16) 0.660(3) 0.050 Uiso 1 1 d D U . . .
O26A O 0.5116(3) 0.67957(18) 0.8304(9) 0.0362(16) Uani 0.574(12) 1 d D . P A 1
O26B O 0.4698(6) 0.6842(3) 0.7131(13) 0.041(2) Uani 0.426(12) 1 d D . P A 2
H26A H 0.4965(19) 0.7283(7) 0.775(2) 0.061 Uiso 1 1 d D U . . .
H26B H 0.4504(12) 0.6579(16) 0.802(2) 0.061 Uiso 1 1 d D U . . .

loop_
_atom_site_aniso_label
_atom_site_aniso_U_11
_atom_site_aniso_U_22
_atom_site_aniso_U_33
_atom_site_aniso_U_23
_atom_site_aniso_U_13
_atom_site_aniso_U_12
O1 0.0408(9) 0.0167(7) 0.0705(11) 0.0058(7) 0.0238(8) -0.0044(6)
O2 0.0269(7) 0.0229(7) 0.0481(9) -0.0018(6) 0.0187(7) 0.0015(5)
N3 0.0236(8) 0.0194(8) 0.0342(9) 0.0013(7) 0.0089(7) -0.0017(6)
N4 0.0195(8) 0.0170(7) 0.0331(9) 0.0017(6) 0.0081(7) -0.0011(6)
C5 0.0174(9) 0.0182(8) 0.0245(9) -0.0010(7) 0.0041(8) -0.0002(7)
N6 0.0220(8) 0.0166(8) 0.0351(9) -0.0003(6) 0.0121(7) -0.0003(6)
N7 0.0248(8) 0.0168(8) 0.0368(10) 0.0002(6) 0.0101(7) -0.0002(6)
C8 0.0229(9) 0.0153(8) 0.0256(10) 0.0002(7) 0.0010(8) -0.0001(7)
N9 0.0255(9) 0.0166(8) 0.0312(9) 0.0010(6) 0.0103(7) -0.0034(6)
C10 0.0249(10) 0.0212(9) 0.0286(10) -0.0013(8) 0.0087(8) -0.0020(7)
N11 0.0219(8) 0.0204(8) 0.0306(9) -0.0025(6) 0.0108(7) 0.0021(6)
N12 0.0196(8) 0.0155(7) 0.0261(8) -0.0009(6) 0.0070(7) 0.0003(6)
O13 0.0297(7) 0.0185(6) 0.0355(8) -0.0035(6) 0.0136(6) 0.0056(5)
O14 0.0306(8) 0.0199(7) 0.0440(9) 0.0001(6) 0.0203(7) -0.0031(6)
N15 0.0206(8) 0.0175(7) 0.0246(8) -0.0011(6) 0.0048(7) 0.0006(6)
N16 0.0217(8) 0.0139(7) 0.0292(8) -0.0001(6) 0.0085(7) 0.0019(6)
C17 0.0187(9) 0.0182(9) 0.0198(9) 0.0004(7) 0.0029(7) 0.0007(7)
N18 0.0239(8) 0.0161(7) 0.0277(8) -0.0001(6) 0.0093(7) 0.0002(6)
N19 0.0265(8) 0.0198(8) 0.0294(9) -0.0019(7) 0.0102(7) 0.0048(7)
C20 0.0209(9) 0.0199(9) 0.0222(9) -0.0024(7) 0.0028(8) 0.0047(7)
N21 0.0283(9) 0.0169(7) 0.0287(9) -0.0014(6) 0.0075(7) 0.0055(6)
C22 0.0283(10) 0.0164(9) 0.0272(10) 0.0014(7) 0.0038(9) 0.0001(7)
N23 0.0245(8) 0.0154(7) 0.0286(9) 0.0021(6) 0.0068(7) -0.0017(6)
N24 0.0187(7) 0.0159(7) 0.0236(8) -0.0014(6) 0.0065(7) 0.0009(6)
O25 0.0309(8) 0.0298(8) 0.0425(9) -0.0029(6) 0.0184(7) -0.0048(6)
O26A 0.0307(19) 0.0197(13) 0.062(4) -0.0021(14) 0.022(2) 0.0001(11)
O26B 0.045(3) 0.0168(18) 0.067(5) -0.006(2) 0.036(4) -0.0023(17)

loop_
_atom_type_symbol
_atom_type_description
_atom_type_scat_dispersion_real
_atom_type_scat_dispersion_imag
_atom_type_scat_source
C C 0.0033 0.0016 'International Tables Vol C Tables 4.2.6.8 and 6.1.1.4'
N N 0.0061 0.0033 'International Tables Vol C Tables 4.2.6.8 and 6.1.1.4'
O O 0.0106 0.0060 'International Tables Vol C Tables 4.2.6.8 and 6.1.1.4'
H H 0.0000 0.0000 'International Tables Vol C Tables 4.2.6.8 and 6.1.1.4'

loop_
_geom_angle_atom_site_label_1
_geom_angle_atom_site_label_2
_geom_angle_atom_site_label_3
_geom_angle
O2 N3 O1 122.19(15)
O2 N3 N4 122.71(14)
O1 N3 N4 115.09(14)
N3 N4 C5 116.53(15)
N6 C5 N12 103.98(14)
N6 C5 N4 136.94(16)
N12 C5 N4 119.07(15)
C5 N6 N7 113.90(14)
C5 N6 H6 123.0
N7 N6 H6 123.0
C8 N7 N6 101.17(14)
N7 C8 N12 112.97(15)
N7 C8 N9 142.36(17)
N12 C8 N9 104.66(15)
C8 N9 C10 105.64(14)
C8 N9 H9 127.2
C10 N9 H9 127.2
N11 C10 N9 114.94(16)
N11 C10 H10 122.5
N9 C10 H10 122.5
C10 N11 N12 100.91(14)
C8 N12 C5 107.96(14)
C8 N12 N11 113.83(14)
C5 N12 N11 138.14(14)
O14 N15 O13 120.65(14)
O14 N15 N16 122.46(14)
O13 N15 N16 116.89(14)
N15 N16 C17 114.78(14)
N18 C17 N16 137.84(16)
N18 C17 N24 103.66(14)
N16 C17 N24 118.47(15)
C17 N18 N19 113.95(14)
C17 N18 H18 123.0
N19 N18 H18 123.0
C20 N19 N18 101.27(14)
N19 C20 N24 113.08(15)
N19 C20 N21 142.32(17)
N24 C20 N21 104.58(15)
C20 N21 C22 105.83(14)
C20 N21 H21 127.1
C22 N21 H21 127.1
N23 C22 N21 115.12(16)
N23 C22 H22 122.4
N21 C22 H22 122.4
C22 N23 N24 100.80(14)
C20 N24 C17 108.04(14)
C20 N24 N23 113.67(14)
C17 N24 N23 138.26(14)
H25A O25 H25B 106.5(19)
H26A O26A H26B 91.8(16)
H26A O26B H26B 90.8(15)

loop_
_geom_bond_atom_site_label_1
_geom_bond_atom_site_label_2
_geom_bond_distance
O1 N3 1.245(2)
O2 N3 1.2441(19)
N3 N4 1.325(2)
N4 C5 1.355(2)
C5 N6 1.333(2)
C5 N12 1.355(2)
N6 N7 1.395(2)
N6 H6 0.8800
N7 C8 1.316(2)
C8 N12 1.354(2)
C8 N9 1.365(2)
N9 C10 1.367(2)
N9 H9 0.8800
C10 N11 1.310(2)
C10 H10 0.9500
N11 N12 1.3812(19)
O13 N15 1.2565(18)
O14 N15 1.2417(18)
N15 N16 1.329(2)
N16 C17 1.350(2)
C17 N18 1.335(2)
C17 N24 1.363(2)
N18 N19 1.404(2)
N18 H18 0.8800
N19 C20 1.310(2)
C20 N24 1.360(2)
C20 N21 1.362(2)
N21 C22 1.369(2)
N21 H21 0.8800
C22 N23 1.309(2)
C22 H22 0.9500
N23 N24 1.388(2)
O25 H25A 0.821(10)
O25 H25B 0.823(10)
O26A H26A 0.834(10)
O26A H26B 0.838(10)
O26B H26A 0.842(10)
O26B H26B 0.845(10)

loop_
_geom_hbond_atom_site_label_D
_geom_hbond_atom_site_label_H
_geom_hbond_atom_site_label_A
_geom_hbond_distance_DH
_geom_hbond_distance_HA
_geom_hbond_distance_DA
_geom_hbond_angle_DHA
_geom_hbond_site_symmetry_A
N6 H6 O2 0.88 2.19 2.651(2) 112.6 .
N6 H6 O26A 0.88 1.94 2.747(4) 151.8 .
N6 H6 O26B 0.88 1.82 2.649(4) 157.1 .
N9 H9 O13 0.88 2.05 2.9269(19) 174.9 1_565
N9 H9 O14 0.88 2.39 2.997(2) 126.4 1_565
N9 H9 N15 0.88 2.56 3.375(2) 155.2 1_565
C10 H10 N16 0.95 2.44 3.306(2) 151.5 2_755
C10 H10 N23 0.95 2.67 3.400(2) 134.6 2_755
N18 H18 O14 0.88 2.14 2.6051(19) 112.2 .
N18 H18 O25 0.88 1.88 2.718(2) 159.9 1_545
N21 H21 O1 0.88 2.49 3.198(2) 137.6 .
N21 H21 N3 0.88 2.65 3.508(2) 165.4 .
N21 H21 N4 0.88 1.98 2.841(2) 165.5 .
C22 H22 N11 0.95 2.54 3.345(2) 142.4 .
C22 H22 O13 0.95 2.52 3.102(2) 119.3 2_755
O25 H25A N7 0.821(10) 2.411(16) 3.124(2) 146(2) .
O25 H25A O26A 0.821(10) 2.43(2) 3.047(7) 132(2) 4_575
O25 H25B O2 0.823(10) 2.139(13) 2.9008(19) 154(2) 2_656
O26A H26A O1 0.834(10) 2.096(18) 2.761(3) 136(2) 2_656
O26B H26A O1 0.842(10) 2.096(18) 2.679(4) 126.0(18) 2_656
O26A H26B N19 0.838(10) 2.315(15) 2.967(3) 134.9(17) 2_656
O26B H26B N19 0.845(10) 2.315(15) 3.005(4) 139.2(18) 2_656

loop_
_geom_torsion_atom_site_label_1
_geom_torsion_atom_site_label_2
_geom_torsion_atom_site_label_3
_geom_torsion_atom_site_label_4
_geom_torsion
O2 N3 N4 C5 0.6(3)
O1 N3 N4 C5 -178.56(17)
N3 N4 C5 N6 1.8(3)
N3 N4 C5 N12 -179.67(16)
N12 C5 N6 N7 0.4(2)
N4 C5 N6 N7 179.0(2)
C5 N6 N7 C8 0.5(2)
N6 N7 C8 N12 -1.1(2)
N6 N7 C8 N9 178.4(3)
N7 C8 N9 C10 -178.9(3)
N12 C8 N9 C10 0.7(2)
C8 N9 C10 N11 -0.4(2)
N9 C10 N11 N12 -0.1(2)
N7 C8 N12 C5 1.5(2)
N9 C8 N12 C5 -178.23(15)
N7 C8 N12 N11 178.94(16)
N9 C8 N12 N11 -0.8(2)
N6 C5 N12 C8 -1.0(2)
N4 C5 N12 C8 -179.99(17)
N6 C5 N12 N11 -177.6(2)
N4 C5 N12 N11 3.5(3)
C10 N11 N12 C8 0.5(2)
C10 N11 N12 C5 176.9(2)
O14 N15 N16 C17 0.2(3)
O13 N15 N16 C17 179.56(15)
N15 N16 C17 N18 -1.9(3)
N15 N16 C17 N24 -179.40(16)
N16 C17 N18 N19 -178.1(2)
N24 C17 N18 N19 -0.3(2)
C17 N18 N19 C20 0.5(2)
N18 N19 C20 N24 -0.6(2)
N18 N19 C20 N21 -178.4(3)
N19 C20 N21 C22 177.3(3)
N24 C20 N21 C22 -0.7(2)
C20 N21 C22 N23 0.4(2)
N21 C22 N23 N24 0.1(2)
N19 C20 N24 C17 0.4(2)
N21 C20 N24 C17 179.08(15)
N19 C20 N24 N23 -177.84(15)
N21 C20 N24 N23 0.8(2)
N18 C17 N24 C20 0.0(2)
N16 C17 N24 C20 178.25(16)
N18 C17 N24 N23 177.54(19)
N16 C17 N24 N23 -4.2(3)
C22 N23 N24 C20 -0.6(2)
C22 N23 N24 C17 -178.1(2)
